data_2200146
loop_
_publ_author_name
'Mukherjee, Monika'
'Maiti, Susim'
'Chaudhuri, Gopeswar'
'Helliwell, Madeleine'
'Kundu, Nitya G.'

_publ_section_title (<i>E</i>)-1-Benzyl-2-(<i>p</i>-methoxystyryl)-3-(<i>p</i>-tolyl)-1,2,3,4-tetrahydroquinazolin-4-one
_journal_issue 3
_journal_name_full 'Acta Crystallographica Section E'
_journal_page_first o247
_journal_page_last o249
_journal_paper_doi 10.1107/S1600536801002811
_journal_volume 57
_journal_year 2001
_chemical_formula_analytical 'C31 H28 N2 O2'
_chemical_formula_moiety 'C31 H28 N2 O2'
_chemical_formula_structural 'C31 H28 N2 O2'
_chemical_formula_sum 'C31 H28 N2 O2'
_chemical_formula_weight 460.55
_chemical_name_systematic (E)-1-Benzyl-2-(p-methoxystyryl)-3-(p-tolyl)-1,2,3,4-tetrahydroquinazolin-4-one
_space_group_IT_number 14
_symmetry_cell_setting monoclinic
_symmetry_space_group_name_Hall '-P 2ybc'
_symmetry_space_group_name_H-M 'P 1 21/c 1'
_audit_creation_method SHELXL-97
_cell_angle_alpha 90.00
_cell_angle_beta 107.490(10)
_cell_angle_gamma 90.00
_cell_formula_units_Z 4
_cell_length_a 13.281(3)
_cell_length_b 11.161(2)
_cell_length_c 17.756(3)
_cell_measurement_reflns_used 21
_cell_measurement_temperature 296(2)
_cell_measurement_theta_max 39.8
_cell_measurement_theta_min 38.7
_cell_volume 2510.3(9)
_computing_cell_refinement 'MSC/AFC Diffractometer Control Software'
_computing_data_collection
;
MSC/AFC Diffractometer Control Software
(Molecular Structure Corporation, 1994)
;
_computing_data_reduction 'TEXSAN (Molecular Structure Corporation, 1995)'
_computing_molecular_graphics 'ZORTEP (Zsolnai, 1995)'
_computing_publication_material SHELXL97
_computing_structure_refinement 'SHELXL97 (Sheldrick, 1997)'
_computing_structure_solution 'MULTAN88 (Debaerdemaeker et al., 1988)'
_diffrn_ambient_temperature 296(2)
_diffrn_measured_fraction_theta_full .909
_diffrn_measured_fraction_theta_max .909
_diffrn_measurement_device 'Rigaku AFC-5R'
_diffrn_measurement_method \w-2\q
_diffrn_radiation_monochromator graphite
_diffrn_radiation_source 'Rigaku rotating anode'
_diffrn_radiation_type CuK\a
_diffrn_radiation_wavelength 1.54180
_diffrn_reflns_av_R_equivalents .017
_diffrn_reflns_av_sigmaI/netI .029
_diffrn_reflns_limit_h_max 16
_diffrn_reflns_limit_h_min -16
_diffrn_reflns_limit_k_max 14
_diffrn_reflns_limit_k_min 0
_diffrn_reflns_limit_l_max 21
_diffrn_reflns_limit_l_min 0
_diffrn_reflns_number 5062
_diffrn_reflns_theta_full 77.31
_diffrn_reflns_theta_max 77.31
_diffrn_reflns_theta_min 5.22
_diffrn_standards_decay_% .05
_diffrn_standards_interval_count 150
_diffrn_standards_number 3
_exptl_absorpt_coefficient_mu .599
_exptl_absorpt_correction_T_max .865
_exptl_absorpt_correction_T_min .754
_exptl_absorpt_correction_type empirical
_exptl_absorpt_process_details '(North et al., 1968)'
_exptl_crystal_colour colourless
_exptl_crystal_density_diffrn 1.219
_exptl_crystal_density_meas ?
_exptl_crystal_density_method none
_exptl_crystal_description prismatic
_exptl_crystal_F_000 976
_exptl_crystal_size_max .50
_exptl_crystal_size_mid .37
_exptl_crystal_size_min .25
_refine_diff_density_max .16
_refine_diff_density_min -.17
_refine_ls_extinction_coef none
_refine_ls_extinction_method none
_refine_ls_goodness_of_fit_ref 1.04
_refine_ls_hydrogen_treatment constr
_refine_ls_matrix_type full
_refine_ls_number_parameters 316
_refine_ls_number_reflns 4847
_refine_ls_number_restraints 0
_refine_ls_restrained_S_all 1.04
_refine_ls_R_factor_all .078
_refine_ls_R_factor_gt .047
_refine_ls_shift/su_max .001
_refine_ls_shift/su_mean .000
_refine_ls_structure_factor_coef Fsqd
_refine_ls_weighting_details 'calc w = 1/[\s^2^(Fo^2^)+(0.12P)^2^] where P = (Fo^2^+2Fc^2^)/3'
_refine_ls_weighting_scheme calc
_refine_ls_wR_factor_ref .182
_reflns_number_gt 3442
_reflns_number_total 4847
_reflns_threshold_expression I>2\s(I)
_cod_data_source_file ci6008.cif
_cod_data_source_block I
_cod_depositor_comments
;
The following automatic conversions were performed:

'_exptl_crystal_density_meas' value 'not measured' was changed to '?'
- the value is perceived as not measured.

Automatic conversion script
Id: cif_fix_values 3008 2015-01-20 13:52:24Z robertas 
;
_cod_original_cell_volume 2510.3(8)
_cod_original_sg_symbol_H-M 'P 21/c'
_cod_database_code 2200146
_cod_database_fobs_code 2200146

loop_
_symmetry_equiv_pos_as_xyz
'x, y, z'
'-x, y+1/2, -z+1/2'
'-x, -y, -z'
'x, -y-1/2, z-1/2'

loop_
_atom_site_label
_atom_site_fract_x
_atom_site_fract_y
_atom_site_fract_z
_atom_site_U_iso_or_equiv
_atom_site_adp_type
_atom_site_calc_flag
_atom_site_refinement_flags
_atom_site_occupancy
_atom_site_disorder_assembly
_atom_site_disorder_group
_atom_site_type_symbol
O1 .12109(13) .26532(14) .50919(10) .0753(5) Uani d . 1 . . O
O2 .82452(12) .16910(15) .91234(9) .0713(5) Uani d . 1 . . O
N1 .29782(12) -.03000(13) .50837(9) .0483(4) Uani d . 1 . . N
N2 .19022(12) .08853(14) .56555(10) .0497(4) Uani d . 1 . . N
C1 .25243(15) .17204(16) .46290(11) .0480(5) Uani d . 1 . . C
C2 .25862(18) .26728(18) .41360(13) .0596(5) Uani d . 1 . . C
H2 .2263 .3397 .4180 .071 Uiso calc R 1 . . H
C3 .31168(19) .2556(2) .35874(14) .0637(6) Uani d . 1 . . C
H3 .3172 .3204 .3273 .076 Uiso calc R 1 . . H
C4 .35685(18) .1473(2) .35048(13) .0624(6) Uani d . 1 . . C
H4 .3904 .1387 .3117 .075 Uiso calc R 1 . . H
C5 .35337(16) .05100(18) .39870(12) .0549(5) Uani d . 1 . . C
H5 .3843 -.0215 .3923 .066 Uiso calc R 1 . . H
C6 .30320(14) .06310(15) .45713(11) .0457(4) Uani d . 1 . . C
C7 .36713(16) -.13447(17) .51518(12) .0533(5) Uani d . 1 . . C
H7A .3781 -.1705 .5668 .064 Uiso calc R 1 . . H
H7B .4352 -.1073 .5123 .064 Uiso calc R 1 . . H
C8 .32573(15) -.22976(16) .45266(11) .0475(4) Uani d . 1 . . C
C9 .22618(17) -.22583(18) .39858(13) .0600(6) Uani d . 1 . . C
H9 .1818 -.1615 .3989 .072 Uiso calc R 1 . . H
C10 .1919(2) -.31680(19) .34394(14) .0669(6) Uani d . 1 . . C
H10 .1250 -.3126 .3074 .080 Uiso calc R 1 . . H
C11 .2558(2) -.41318(19) .34320(15) .0680(6) Uani d . 1 . . C
H11 .2325 -.4744 .3066 .082 Uiso calc R 1 . . H
C12 .3543(2) -.41813(18) .39692(16) .0705(7) Uani d . 1 . . C
H12 .3978 -.4836 .3971 .085 Uiso calc R 1 . . H
C13 .38974(18) -.32694(18) .45081(14) .0606(6) Uani d . 1 . . C
H13 .4573 -.3308 .4863 .073 Uiso calc R 1 . . H
C14 .18352(16) .18271(17) .51486(12) .0523(5) Uani d . 1 . . C
C15 .28152(15) .00677(17) .58257(11) .0482(4) Uani d . 1 . . C
H15 .2647 -.0648 .6084 .058 Uiso calc . 1 . . H
C16 .37966(15) .06381(17) .63793(11) .0507(5) Uani d . 1 . . C
H16 .4042 .1348 .6222 .061 Uiso calc R 1 . . H
C17 .43255(16) .01784(18) .70769(12) .0516(5) Uani d . 1 . . C
H17 .4025 -.0489 .7238 .062 Uiso calc R 1 . . H
C18 .53258(15) .05978(17) .76225(11) .0494(5) Uani d . 1 . . C
C19 .58301(17) -.0079(2) .82877(12) .0582(5) Uani d . 1 . . C
H19 .5502 -.0769 .8391 .070 Uiso calc R 1 . . H
C20 .68051(16) .0240(2) .88023(12) .0586(5) Uani d . 1 . . C
H20 .7125 -.0236 .9239 .070 Uiso calc R 1 . . H
C21 .72952(15) .12667(18) .86599(12) .0523(5) Uani d . 1 . . C
C22 .88368(19) .0943(3) .97552(16) .0817(8) Uani d . 1 . . C
H22A .9481 .1340 1.0037 .123 Uiso calc R 1 . . H
H22B .8997 .0200 .9545 .123 Uiso calc R 1 . . H
H22C .8429 .0788 1.0109 .123 Uiso calc R 1 . . H
C23 .68120(17) .19522(18) .79974(13) .0566(5) Uani d . 1 . . C
H23 .7143 .2642 .7897 .068 Uiso calc R 1 . . H
C24 .58526(18) .16254(17) .74882(12) .0552(5) Uani d . 1 . . C
H24 .5546 .2095 .7046 .066 Uiso calc R 1 . . H
C25 .12296(15) .07730(18) .61525(11) .0504(5) Uani d . 1 . . C
C26 .06239(16) -.0250(2) .60991(12) .0592(5) Uani d . 1 . . C
H26 .0631 -.0834 .5728 .071 Uiso calc R 1 . . H
C27 .00093(18) -.0405(2) .65954(14) .0674(6) Uani d . 1 . . C
H27 -.0395 -.1097 .6551 .081 Uiso calc R 1 . . H
C28 -.00192(18) .0443(2) .71584(15) .0696(6) Uani d . 1 . . C
C29 -.0680(3) .0265(3) .7711(2) .1057(11) Uani d . 1 . . C
H29A -.0599 .0944 .8056 .158 Uiso calc R 1 . . H
H29B -.0452 -.0446 .8020 .158 Uiso calc R 1 . . H
H29C -.1409 .0183 .7409 .158 Uiso calc R 1 . . H
C30 .0585(2) .1466(2) .71953(15) .0724(7) Uani d . 1 . . C
H30 .0574 .2053 .7564 .087 Uiso calc R 1 . . H
C31 .12039(18) .1644(2) .67012(13) .0616(6) Uani d . 1 . . C
H31 .1598 .2342 .6738 .074 Uiso calc R 1 . . H

loop_
_atom_site_aniso_label
_atom_site_aniso_U_11
_atom_site_aniso_U_22
_atom_site_aniso_U_33
_atom_site_aniso_U_12
_atom_site_aniso_U_13
_atom_site_aniso_U_23
O1 .0824(11) .0629(9) .0877(11) .0357(8) .0363(9) .0164(8)
O2 .0550(9) .0756(11) .0729(10) -.0124(7) .0033(8) -.0016(8)
N1 .0517(9) .0403(8) .0484(9) .0090(7) .0083(7) -.0020(7)
N2 .0474(8) .0473(9) .0528(9) .0098(7) .0126(7) .0009(7)
C1 .0467(10) .0426(9) .0497(10) .0052(8) .0066(8) -.0021(8)
C2 .0704(13) .0427(10) .0639(13) .0086(9) .0176(11) .0037(9)
C3 .0784(15) .0508(11) .0639(13) .0023(10) .0242(12) .0069(10)
C4 .0696(14) .0637(13) .0577(12) .0016(11) .0248(11) -.0011(10)
C5 .0578(12) .0492(10) .0574(12) .0063(9) .0167(10) -.0052(9)
C6 .0433(9) .0397(9) .0476(10) .0009(7) .0037(8) -.0037(7)
C7 .0513(11) .0445(10) .0573(11) .0115(8) .0060(9) -.0027(8)
C8 .0550(10) .0370(9) .0515(10) .0043(8) .0177(9) .0031(8)
C9 .0591(12) .0476(11) .0663(13) .0056(9) .0083(10) -.0064(9)
C10 .0708(14) .0550(12) .0669(14) -.0049(11) .0086(11) -.0084(10)
C11 .0864(17) .0479(11) .0726(15) -.0087(11) .0285(13) -.0115(10)
C12 .0865(17) .0405(10) .0924(18) .0092(11) .0389(15) -.0069(10)
C13 .0594(12) .0487(11) .0732(14) .0095(9) .0189(11) .0018(10)
C14 .0524(10) .0440(10) .0565(11) .0080(8) .0102(9) .0007(8)
C15 .0467(10) .0431(9) .0498(10) .0067(8) .0068(8) .0002(8)
C16 .0510(10) .0461(10) .0502(11) .0040(8) .0079(9) -.0035(8)
C17 .0518(10) .0502(10) .0494(10) .0008(9) .0103(9) .0002(8)
C18 .0525(10) .0488(10) .0433(10) .0037(8) .0093(8) -.0032(8)
C19 .0581(12) .0584(12) .0531(12) -.0083(10) .0091(9) .0084(9)
C20 .0545(11) .0650(13) .0480(11) -.0029(10) .0028(9) .0094(9)
C21 .0485(10) .0542(11) .0525(11) -.0008(9) .0124(9) -.0060(9)
C22 .0522(13) .0937(19) .0801(17) -.0012(13) -.0089(12) .0036(14)
C23 .0627(12) .0467(10) .0596(12) -.0051(9) .0174(10) -.0002(9)
C24 .0664(12) .0446(10) .0486(10) .0022(9) .0085(9) .0022(8)
C25 .0449(10) .0538(11) .0483(10) .0071(8) .0078(8) -.0002(8)
C26 .0585(12) .0599(12) .0551(12) -.0036(10) .0110(10) -.0042(10)
C27 .0541(12) .0760(15) .0683(14) -.0027(11) .0128(11) .0106(12)
C28 .0559(12) .0871(17) .0672(14) .0208(12) .0207(11) .0170(13)
C29 .101(2) .129(3) .107(2) .033(2) .061(2) .032(2)
C30 .0777(16) .0782(16) .0638(14) .0210(14) .0249(12) -.0077(12)
C31 .0596(12) .0595(12) .0638(13) .0075(10) .0156(11) -.0089(10)

loop_
_atom_type_symbol
_atom_type_description
_atom_type_scat_dispersion_real
_atom_type_scat_dispersion_imag
_atom_type_scat_source
C C .0181 .0091 'International Tables Vol C Tables 4.2.6.8 and 6.1.1.4'
H H .0000 .0000 'International Tables Vol C Tables 4.2.6.8 and 6.1.1.4'
O O .0492 .0322 'International Tables Vol C Tables 4.2.6.8 and 6.1.1.4'
N N .0311 .0180 'International Tables Vol C Tables 4.2.6.8 and 6.1.1.4'

loop_
_geom_angle_atom_site_label_1
_geom_angle_atom_site_label_2
_geom_angle_atom_site_label_3
_geom_angle
_geom_angle_publ_flag
C21 O2 C22 117.41(18) no
C6 N1 C15 115.5(2) yes
C6 N1 C7 119.4(2) yes
C15 N1 C7 114.20(10) yes
C14 N2 C25 122.8(2) yes
C14 N2 C15 119.8(2) yes
C25 N2 C15 116.4(2) yes
C2 C1 C6 119.47(19) no
C2 C1 C14 119.45(17) no
C6 C1 C14 120.78(17) no
C3 C2 C1 120.93(19) no
C3 C2 H2 119.5 no
C1 C2 H2 119.5 no
C2 C3 C4 119.5(2) no
C2 C3 H3 120.2 no
C4 C3 H3 120.2 no
C3 C4 C5 121.3(2) no
C3 C4 H4 119.4 no
C5 C4 H4 119.4 no
C4 C5 C6 119.75(19) no
C4 C5 H5 120.1 no
C6 C5 H5 120.1 no
C5 C6 N1 122.72(16) no
C5 C6 C1 118.87(17) no
N1 C6 C1 118.37(18) no
N1 C7 C8 114.61(15) no
N1 C7 H7A 108.6 no
C8 C7 H7A 108.6 no
N1 C7 H7B 108.6 no
C8 C7 H7B 108.6 no
H7A C7 H7B 107.6 no
C9 C8 C13 118.33(19) no
C9 C8 C7 123.18(17) no
C13 C8 C7 118.47(18) no
C8 C9 C10 120.6(2) no
C8 C9 H9 119.7 no
C10 C9 H9 119.7 no
C11 C10 C9 120.5(2) no
C11 C10 H10 119.8 no
C9 C10 H10 119.8 no
C10 C11 C12 119.3(2) no
C10 C11 H11 120.4 no
C12 C11 H11 120.4 no
C11 C12 C13 120.6(2) no
C11 C12 H12 119.7 no
C13 C12 H12 119.7 no
C12 C13 C8 120.7(2) no
C12 C13 H13 119.6 no
C8 C13 H13 119.6 no
O1 C14 N2 122.7(2) no
O1 C14 C1 122.52(18) no
N2 C14 C1 114.58(16) no
N1 C15 N2 109.00(14) no
N1 C15 C16 111.84(15) no
N2 C15 C16 111.51(15) no
N1 C15 H15 108.1 no
N2 C15 H15 108.1 no
C16 C15 H15 108.1 no
C17 C16 C15 123.5(2) yes
C17 C16 H16 118.2 no
C15 C16 H16 118.2 no
C16 C17 C18 127.8(2) yes
C16 C17 H17 116.1 no
C18 C17 H17 116.1 no
C19 C18 C24 116.81(18) no
C19 C18 C17 119.78(18) no
C24 C18 C17 123.29(18) no
C18 C19 C20 122.4(2) no
C18 C19 H19 118.8 no
C20 C19 H19 118.8 no
C21 C20 C19 119.39(19) no
C21 C20 H20 120.3 no
C19 C20 H20 120.3 no
O2 C21 C23 115.3(2) yes
O2 C21 C20 125.4(2) yes
C23 C21 C20 119.35(19) no
O2 C22 H22A 109.5 no
O2 C22 H22B 109.5 no
H22A C22 H22B 109.5 no
O2 C22 H22C 109.5 no
H22A C22 H22C 109.5 no
H22B C22 H22C 109.5 no
C24 C23 C21 120.88(19) no
C24 C23 H23 119.6 no
C21 C23 H23 119.6 no
C23 C24 C18 121.20(19) no
C23 C24 H24 119.4 no
C18 C24 H24 119.4 no
C26 C25 C31 119.4(2) no
C26 C25 N2 119.07(18) no
C31 C25 N2 121.48(19) no
C25 C26 C27 120.2(2) no
C25 C26 H26 119.9 no
C27 C26 H26 119.9 no
C26 C27 C28 121.6(2) no
C26 C27 H27 119.2 no
C28 C27 H27 119.2 no
C27 C28 C30 117.2(2) no
C27 C28 C29 121.6(3) no
C30 C28 C29 121.2(3) no
C28 C29 H29A 109.5 no
C28 C29 H29B 109.5 no
H29A C29 H29B 109.5 no
C28 C29 H29C 109.5 no
H29A C29 H29C 109.5 no
H29B C29 H29C 109.5 no
C31 C30 C28 122.3(2) no
C31 C30 H30 118.9 no
C28 C30 H30 118.9 no
C25 C31 C30 119.3(2) no
C25 C31 H31 120.3 no
C30 C31 H31 120.3 no

loop_
_geom_bond_atom_site_label_1
_geom_bond_atom_site_label_2
_geom_bond_site_symmetry_2
_geom_bond_distance
_geom_bond_publ_flag
O1 C14 . 1.224(2) yes
O2 C21 . 1.367(2) yes
O2 C22 . 1.429(3) yes
N1 C6 . 1.397(2) yes
N1 C15 . 1.457(3) yes
N1 C7 . 1.468(2) yes
N2 C14 . 1.369(2) yes
N2 C25 . 1.437(3) yes
N2 C15 . 1.475(2) yes
C1 C2 . 1.395(3) no
C1 C6 . 1.409(2) no
C1 C14 . 1.487(3) no
C2 C3 . 1.369(3) no
C2 H2 . .9300 no
C3 C4 . 1.377(3) no
C3 H3 . .9300 no
C4 C5 . 1.384(3) no
C4 H4 . .9300 no
C5 C6 . 1.398(3) no
C5 H5 . .9300 no
C7 C8 . 1.516(3) no
C7 H7A . .9700 no
C7 H7B . .9700 no
C8 C9 . 1.382(3) no
C8 C13 . 1.385(3) no
C9 C10 . 1.383(3) no
C9 H9 . .9300 no
C10 C11 . 1.373(3) no
C10 H10 . .9300 no
C11 C12 . 1.369(3) no
C11 H11 . .9300 no
C12 C13 . 1.379(3) no
C12 H12 . .9300 no
C13 H13 . .9300 no
C15 C16 . 1.517(3) yes
C15 H15 . .9800 no
C16 C17 . 1.330(3) yes
C16 H16 . .9300 no
C17 C18 . 1.466(3) yes
C17 H17 . .9300 no
C18 C19 . 1.392(3) no
C18 C24 . 1.401(3) no
C19 C20 . 1.388(3) no
C19 H19 . .9300 no
C20 C21 . 1.379(3) no
C20 H20 . .9300 no
C21 C23 . 1.388(3) no
C22 H22A . .9600 no
C22 H22B . .9600 no
C22 H22C . .9600 no
C23 C24 . 1.372(3) no
C23 H23 . .9300 no
C24 H24 . .9300 no
C25 C26 . 1.383(3) no
C25 C31 . 1.384(3) no
C26 C27 . 1.380(3) no
C26 H26 . .9300 no
C27 C28 . 1.386(4) no
C27 H27 . .9300 no
C28 C30 . 1.385(4) no
C28 C29 . 1.514(4) no
C29 H29A . .9600 no
C29 H29B . .9600 no
C29 H29C . .9600 no
C30 C31 . 1.385(3) no
C30 H30 . .9300 no
C31 H31 . .9300 no

loop_
_geom_hbond_atom_site_label_D
_geom_hbond_atom_site_label_H
_geom_hbond_atom_site_label_A
_geom_hbond_site_symmetry_A
_geom_hbond_distance_DH
_geom_hbond_distance_HA
_geom_hbond_distance_DA
_geom_hbond_angle_DHA
C22 H22A O1 4_666 .96 2.53 3.409(3) 152

loop_
_geom_torsion_atom_site_label_1
_geom_torsion_atom_site_label_2
_geom_torsion_atom_site_label_3
_geom_torsion_atom_site_label_4
_geom_torsion
_geom_torsion_publ_flag
C6 C1 C2 C3 1.2(3) no
C14 C1 C2 C3 -172.6(2) no
C1 C2 C3 C4 2.0(3) no
C2 C3 C4 C5 -2.6(4) no
C3 C4 C5 C6 .0(3) no
C4 C5 C6 N1 -179.26(18) no
C4 C5 C6 C1 3.2(3) no
C15 N1 C6 C5 157.05(17) no
C7 N1 C6 C5 15.0(3) no
C15 N1 C6 C1 -25.4(2) no
C7 N1 C6 C1 -167.44(16) no
C2 C1 C6 C5 -3.8(3) no
C14 C1 C6 C5 169.95(17) no
C2 C1 C6 N1 178.58(17) no
C14 C1 C6 N1 -7.7(3) no
C6 N1 C7 C8 -84.1(2) yes
C15 N1 C7 C8 133.36(18) no
N1 C7 C8 C9 -6.6(3) yes
N1 C7 C8 C13 174.96(18) no
C13 C8 C9 C10 -.2(3) no
C7 C8 C9 C10 -178.6(2) no
C8 C9 C10 C11 .8(4) no
C9 C10 C11 C12 -.3(4) no
C10 C11 C12 C13 -.6(4) no
C11 C12 C13 C8 1.2(4) no
C9 C8 C13 C12 -.8(3) no
C7 C8 C13 C12 177.7(2) no
C25 N2 C14 O1 1.4(3) no
C15 N2 C14 O1 -166.44(19) no
C25 N2 C14 C1 -174.22(17) no
C15 N2 C14 C1 18.0(2) no
C2 C1 C14 O1 9.7(3) no
C6 C1 C14 O1 -164.0(2) no
C2 C1 C14 N2 -174.68(18) no
C6 C1 C14 N2 11.6(3) no
C6 N1 C15 N2 51.3(2) no
C7 N1 C15 N2 -164.66(15) no
C6 N1 C15 C16 -72.47(19) no
C7 N1 C15 C16 71.6(2) no
C14 N2 C15 N1 -48.7(2) no
C25 N2 C15 N1 142.79(16) no
C14 N2 C15 C16 75.3(2) no
C25 N2 C15 C16 -93.25(19) no
N1 C15 C16 C17 -116.7(2) no
N2 C15 C16 C17 121.0(2) no
C15 C16 C17 C18 174.27(18) no
C16 C17 C18 C19 -172.4(2) no
C16 C17 C18 C24 3.4(3) no
C24 C18 C19 C20 .4(3) no
C17 C18 C19 C20 176.5(2) no
C18 C19 C20 C21 .6(3) no
C22 O2 C21 C23 -172.3(2) no
C22 O2 C21 C20 7.6(3) no
C19 C20 C21 O2 179.0(2) no
C19 C20 C21 C23 -1.0(3) no
O2 C21 C23 C24 -179.57(19) no
C20 C21 C23 C24 .5(3) no
C21 C23 C24 C18 .5(3) no
C19 C18 C24 C23 -.9(3) no
C17 C18 C24 C23 -176.9(2) no
C14 N2 C25 C26 123.3(2) no
C15 N2 C25 C26 -68.5(2) no
C14 N2 C25 C31 -59.0(3) yes
C15 N2 C25 C31 109.2(2) no
C31 C25 C26 C27 -.8(3) no
N2 C25 C26 C27 176.94(18) no
C25 C26 C27 C28 -.2(3) no
C26 C27 C28 C30 .9(3) no
C26 C27 C28 C29 -179.1(2) no
C27 C28 C30 C31 -.6(4) no
C29 C28 C30 C31 179.3(2) no
C26 C25 C31 C30 1.0(3) no
N2 C25 C31 C30 -176.62(19) no
C28 C30 C31 C25 -.3(4) no
